data_7708568
loop_
_publ_author_name
'Ibrahim, Nourhan M.'
'Khaled, Rabaa M.'
'Ragheb, Mohamed A.'
'Radacki, Krzysztof'
'Farag, Ahmad M.'
'Mansour, Ahmed M.'

_publ_section_title
;
 Light-activated cytotoxicity of dicarbonyl Ru(ii) complexes with a
 benzimidazole coligand towards breast cancer
;
_journal_name_full 'Dalton Transactions'
_journal_paper_doi 10.1039/D1DT02296B
_journal_year 2021
_chemical_formula_moiety 'C17 H15 Cl2 N3 O2 Ru'
_chemical_formula_sum 'C17 H15 Cl2 N3 O2 Ru'
_chemical_formula_weight 465.29
_chemical_properties_physical Light-sensitive
_space_group_crystal_system monoclinic
_space_group_IT_number 14
_space_group_name_Hall '-P 2yn'
_space_group_name_H-M_alt 'P 1 21/n 1'
_atom_sites_solution_hydrogens geom
_atom_sites_solution_primary dual
_atom_sites_solution_secondary difmap
_audit_creation_date 2020-05-29
_audit_creation_method 'CrysAlisPro 1.171.41.69a (Rigaku OD, 2020)'
_audit_update_record
;
2021-05-23 deposited with the CCDC.	2021-09-28 downloaded from the CCDC.
;
_cell_angle_alpha 90.0
_cell_angle_beta 101.9067(9)
_cell_angle_gamma 90.0
_cell_formula_units_Z 4
_cell_length_a 13.75386(13)
_cell_length_b 8.76188(7)
_cell_length_c 15.45738(15)
_cell_measurement_reflns_used 20730
_cell_measurement_temperature 100.01(10)
_cell_measurement_theta_max 77.1020
_cell_measurement_theta_min 3.9480
_cell_volume 1822.69(3)
_computing_cell_refinement 'CrysAlisPro 1.171.41.69a (Rigaku OD, 2020)'
_computing_data_collection 'CrysAlisPro 1.171.41.69a (Rigaku OD, 2020)'
_computing_data_reduction 'CrysAlisPro 1.171.41.69a (Rigaku OD, 2020)'
_computing_molecular_graphics 'ShelXLe (Huebschle et all, 2011)'
_computing_publication_material 'SHELXL-2018/3 (Sheldrick, 2018)'
_computing_structure_refinement 'SHELXL-2018/3 (Sheldrick, 2018)'
_computing_structure_solution 'SHELXT 2014/4 (Sheldrick, 2014)'
_diffrn_ambient_environment N~2~
_diffrn_ambient_temperature 100.01(10)
_diffrn_detector 'Hybrid Pixel Array Detector'
_diffrn_detector_area_resol_mean 10.0000
_diffrn_detector_type HyPix
_diffrn_measured_fraction_theta_full 1.0000
_diffrn_measured_fraction_theta_max 0.9817
_diffrn_measurement_details
;
List of Runs (angles in degrees, time in seconds):

  # Type    Start    End  Width  t~exp~   \w     \q     \k     \f   Frames
#--------------------------------------------------------------------------
  1  \w     -8.00  37.00   0.50    0.50    --   47.95 -37.00 -60.00   90
  2  \w     31.00  61.00   0.50    0.50    --   47.95 -97.00 -49.00   60
  3  \w     -1.00  25.00   0.50    0.50    --   47.95 -97.00 -49.00   52
  4  \w    -26.00  28.00   0.50    0.50    --  -47.95  19.00 120.00  108
  5  \w    -40.00  24.00   0.50    0.50    --  -47.95  97.00  58.00  128
  6  \w    -79.00 -46.00   0.50    0.50    --  -47.95  97.00  58.00   66
  7  \w    -21.00  25.00   0.50    0.50    --  -47.95  19.00-120.00   92
  8  \w    -26.00  25.00   0.50    0.50    --  -47.95  19.00-180.00  102
  9  \w   -119.00 -74.00   0.50    0.50    --  -47.95-125.00  30.00   90
 10  \w   -102.00 -74.00   0.50    0.50    --  -47.95-125.00 120.00   56
 11  \w    -40.00 -14.00   0.50    2.00    --  -86.25  45.00  60.00   52
 12  \w    -42.00 -16.00   0.50    2.00    --  -86.25  45.00   0.00   52
 13  \w    -45.00 -18.00   0.50    2.00    --  -86.25  45.00  30.00   54
 14  \w    -47.00 -19.00   0.50    2.00    --  -86.25  45.00  90.00   56
 15  \w    -40.00 -15.00   0.50    2.00    --  -86.25  45.00 150.00   50
 16  \w    -51.00 -26.00   0.50    2.00    --  -86.25  45.00 -60.00   50
 17  \w    -74.00 -15.00   0.50    2.00    --  -86.25  97.00  58.00  118
 18  \w   -101.00 -76.00   0.50    2.00    --  -86.25 -61.00   0.00   50
 19  \w   -102.00 -63.00   0.50    2.00    --  -86.25 -77.00   0.00   78
 20  \w   -149.00-114.00   0.50    2.00    --  -86.25 -30.00 -30.00   70
 21  \w   -157.00-132.00   0.50    2.00    --  -86.25 -77.00   0.00   50
 22  \w   -139.00-114.00   0.50    2.00    --  -86.25 -97.00 -49.00   50
 23  \w   -153.00 -73.00   0.50    2.00    --  -86.25 -30.00-150.00  160
 24  \w     37.00  68.00   0.50    2.00    --  107.75 -61.00-180.00   62
 25  \w     37.00 111.00   0.50    2.00    --  107.75-125.00 -90.00  148
 26  \w     87.00 112.00   0.50    2.00    --  107.75-125.00   0.00   50
 27  \w     68.00  94.00   0.50    2.00    --  107.75 -94.00  60.00   52
 28  \w     75.00 111.00   0.50    2.00    --  107.75-125.00  60.00   72
 29  \w     69.00 106.00   0.50    2.00    --  107.75 -94.00 150.00   74
 30  \w     36.00 107.00   0.50    2.00    --  107.75-125.00 150.00  142
 31  \w     38.00  88.00   0.50    2.00    --  107.75-125.00  30.00  100
 32  \w     36.00 112.00   0.50    2.00    --  107.75-125.00 -60.00  152
 33  \w     44.00  69.00   0.50    2.00    --  107.75 -61.00 -60.00   50
 34  \w     40.00  70.00   0.50    2.00    --  107.75 -77.00   0.00   60
 35  \w     39.00  65.00   0.50    2.00    --  107.75 -61.00  30.00   52
 36  \w     45.00  70.00   0.50    2.00    --  107.75 -61.00  90.00   50
 37  \w     36.00  70.00   0.50    2.00    --  107.75 -61.00 150.00   68
 38  \w     35.00  67.00   0.50    2.00    --  107.75 -61.00  60.00   64
 39  \w     38.00  65.00   0.50    2.00    --  107.75 -77.00  30.00   54
 40  \w     36.00  61.00   0.50    2.00    --  107.75-125.00   0.00   50
 41  \w     36.00  65.00   0.50    2.00    --  107.75-125.00  60.00   58
 42  \w     41.00  85.00   0.50    2.00    --  107.75 -97.00 -49.00   88
 43  \w     46.00 112.00   0.50    2.00    --  107.75-125.00-180.00  132
 44  \w     96.00 145.00   0.50    2.00    --  107.75  30.00-150.00   98
 45  \w    100.00 178.00   0.50    2.00    --  107.75  45.00-120.00  156
 46  \w    144.00 178.00   0.50    2.00    --  107.75  45.00 -60.00   68
 47  \w    111.00 157.00   0.50    2.00    --  107.75  97.00  58.00   92
 48  \w    132.00 157.00   0.50    2.00    --  107.75  77.00 120.00   50
 49  \w    129.00 175.00   0.50    2.00    --  107.75  30.00 150.00   92
 50  \w     95.00 121.00   0.50    2.00    --  107.75  30.00 150.00   52
 51  \w     87.00 112.00   0.50    2.00    --  107.75  77.00 120.00   50
 52  \w     94.00 154.00   0.50    2.00    --  107.75  61.00   0.00  120
 53  \w    104.00 129.00   0.50    2.00    --  107.75  45.00 -60.00   50
;
_diffrn_measurement_device 'four-circle diffractometer'
_diffrn_measurement_device_type 'XtaLAB Synergy, Dualflex, HyPix'
_diffrn_measurement_method '\w scans'
_diffrn_orient_matrix_type 'CrysAlisPro convention (1999,Acta A55,543-557)'
_diffrn_orient_matrix_UB_11 0.0230972000
_diffrn_orient_matrix_UB_12 -0.1649445000
_diffrn_orient_matrix_UB_13 0.0322844000
_diffrn_orient_matrix_UB_21 0.0762006000
_diffrn_orient_matrix_UB_22 -0.0139134000
_diffrn_orient_matrix_UB_23 -0.0599821000
_diffrn_orient_matrix_UB_31 0.0822167000
_diffrn_orient_matrix_UB_32 0.0592354000
_diffrn_orient_matrix_UB_33 0.0757563000
_diffrn_radiation_monochromator mirror
_diffrn_radiation_probe x-ray
_diffrn_radiation_type 'Cu K\a'
_diffrn_radiation_wavelength 1.54184
_diffrn_reflns_av_R_equivalents 0.0355
_diffrn_reflns_av_sigmaI/netI 0.0281
_diffrn_reflns_av_unetI/netI 0.0173
_diffrn_reflns_Laue_measured_fraction_full 1.000
_diffrn_reflns_Laue_measured_fraction_max 0.981
_diffrn_reflns_limit_h_max 17
_diffrn_reflns_limit_h_min -16
_diffrn_reflns_limit_k_max 11
_diffrn_reflns_limit_k_min -11
_diffrn_reflns_limit_l_max 19
_diffrn_reflns_limit_l_min -19
_diffrn_reflns_number 25938
_diffrn_reflns_point_group_measured_fraction_full 1.000
_diffrn_reflns_point_group_measured_fraction_max 0.981
_diffrn_reflns_theta_full 68.1328
_diffrn_reflns_theta_max 77.3646
_diffrn_reflns_theta_min 2.9217
_diffrn_source 'micro-focus sealed X-ray tube'
_diffrn_source_type 'PhotonJet (Cu) X-ray Source'
_exptl_absorpt_coefficient_mu 9.798
_exptl_absorpt_correction_T_max 1.000
_exptl_absorpt_correction_T_min 0.206
_exptl_absorpt_correction_type gaussian
_exptl_absorpt_process_details
;
CrysAlisPro 1.171.41.69a (Rigaku Oxford Diffraction, 2020)
Numerical absorption correction based on gaussian integration over
			a multifaceted crystal model
Empirical absorption correction using spherical harmonics,
 implemented in SCALE3 ABSPACK scaling algorithm.
;
_exptl_crystal_colour 'clear yellow'
_exptl_crystal_density_diffrn 1.696
_exptl_crystal_description block
_exptl_crystal_F_000 928
_exptl_crystal_size_max 0.294
_exptl_crystal_size_mid 0.109
_exptl_crystal_size_min 0.037
_refine_diff_density_max 0.470
_refine_diff_density_min -1.099
_refine_diff_density_rms 0.094
_refine_ls_extinction_method none
_refine_ls_goodness_of_fit_ref 1.074
_refine_ls_hydrogen_treatment constr
_refine_ls_matrix_type full
_refine_ls_number_parameters 227
_refine_ls_number_reflns 3806
_refine_ls_number_restraints 0
_refine_ls_restrained_S_all 1.074
_refine_ls_R_factor_all 0.0293
_refine_ls_R_factor_gt 0.0287
_refine_ls_shift/su_max 0.001
_refine_ls_shift/su_mean 0.000
_refine_ls_structure_factor_coef Fsqd
_refine_ls_weighting_details 'w=1/[\s^2^(Fo^2^)+(0.0517P)^2^+1.4095P] where P=(Fo^2^+2Fc^2^)/3'
_refine_ls_weighting_scheme calc
_refine_ls_wR_factor_gt 0.0820
_refine_ls_wR_factor_ref 0.0825
_reflns_Friedel_coverage 0.000
_reflns_number_gt 3687
_reflns_number_total 3806
_reflns_threshold_expression 'I > 2\s(I)'
_cod_data_source_file d1dt02296b2.cif
_cod_data_source_block 7
_cod_database_code 7708568
_shelx_shelxl_version_number 2018/3
_shelx_space_group_comment
;
The symmetry employed for this shelxl refinement is uniquely defined
by the following loop, which should always be used as a source of
symmetry information in preference to the above space-group names.
They are only intended as comments.
;
_shelx_estimated_absorpt_t_min 0.163
_shelx_estimated_absorpt_t_max 0.695
_cell_oxdiff_length_a 13.75554(16)
_cell_oxdiff_length_b 8.76266(9)
_cell_oxdiff_length_c 15.45346(15)
_cell_oxdiff_angle_alpha 89.9896(8)
_cell_oxdiff_angle_beta 101.8951(9)
_cell_oxdiff_angle_gamma 90.0026(9)
_cell_oxdiff_volume 1822.69(3)
_cell_oxdiff_measurement_reflns_used 20730
_oxdiff_exptl_absorpt_empirical_full_min 0.737
_oxdiff_exptl_absorpt_empirical_full_max 1.777
_oxdiff_exptl_absorpt_empirical_details
;
Empirical correction (ABSPACK) includes:
- Absorption correction using spherical harmonics
- Frame scaling
;
_diffrn_oxdiff_digest_frames
;
01106e149ae41bdd81a8b0c32bff3d22800414091bd
;
_reflns_odcompleteness_completeness 100.00
_reflns_odcompleteness_theta 68.13
_reflns_odcompleteness_iscentric 1
_chemical_oxdiff_formula 'C17 H15 Cl2 N3 O2 Ru'
_chemical_oxdiff_usercomment NM7

loop_
_space_group_symop_operation_xyz
'x, y, z'
'-x+1/2, y+1/2, -z+1/2'
'-x, -y, -z'
'x-1/2, -y-1/2, z-1/2'

loop_
_atom_site_label
_atom_site_type_symbol
_atom_site_fract_x
_atom_site_fract_y
_atom_site_fract_z
_atom_site_U_iso_or_equiv
_atom_site_adp_type
_atom_site_occupancy
_atom_site_site_symmetry_order
_atom_site_calc_flag
_atom_site_refinement_flags_posn
_atom_site_refinement_flags_adp
_atom_site_refinement_flags_occupancy
_atom_site_disorder_assembly
_atom_site_disorder_group
Ru1 Ru 0.68708(2) 0.74318(2) 0.52297(2) 0.01871(8) Uani 1 1 d . . . . .
ClL Cl 0.85121(5) 0.74735(5) 0.61425(4) 0.02592(14) Uani 1 1 d . . . . .
Cl2 Cl 0.52133(4) 0.71670(7) 0.43927(4) 0.02686(13) Uani 1 1 d . . . . .
C1 C 0.74172(18) 0.7764(3) 0.42186(16) 0.0270(5) Uani 1 1 d . . . . .
O1 O 0.77847(15) 0.7999(2) 0.36422(12) 0.0395(4) Uani 1 1 d . . . . .
C2 C 0.68167(16) 0.9552(3) 0.53602(15) 0.0269(5) Uani 1 1 d . . . . .
O2 O 0.68414(14) 1.08288(19) 0.54799(13) 0.0391(4) Uani 1 1 d . . . . .
N1_1 N 0.68548(11) 0.4930(2) 0.52412(10) 0.0206(4) Uani 1 1 d . . . . .
H1_1 H 0.613766 0.465660 0.504153 0.025 Uiso 1 1 calc R U . . .
C2_1 C 0.71157(15) 0.4393(2) 0.61778(13) 0.0224(4) Uani 1 1 d . . . . .
H2A_1 H 0.687451 0.333890 0.622783 0.027 Uiso 1 1 calc R U . . .
H2AB_1 H 0.784434 0.441364 0.639868 0.027 Uiso 1 1 calc R U . . .
C3_1 C 0.66134(14) 0.5475(2) 0.66893(13) 0.0208(4) Uani 1 1 d . . . . .
N4_1 N 0.63701(12) 0.68657(19) 0.63834(11) 0.0202(3) Uani 1 1 d . . . . .
C5_1 C 0.59056(17) 0.7577(2) 0.69893(16) 0.0213(5) Uani 1 1 d . . . . .
C6_1 C 0.54752(15) 0.9020(2) 0.69798(15) 0.0245(4) Uani 1 1 d . . . . .
H6_1 H 0.548390 0.972282 0.651367 0.029 Uiso 1 1 calc R U . . .
C7_1 C 0.50336(15) 0.9378(3) 0.76843(15) 0.0280(4) Uani 1 1 d . . . . .
H7_1 H 0.473079 1.034980 0.769890 0.034 Uiso 1 1 calc R U . . .
C8_1 C 0.50225(17) 0.8345(3) 0.83750(15) 0.0303(5) Uani 1 1 d . . . . .
H8_1 H 0.470772 0.863284 0.884263 0.036 Uiso 1 1 calc R U . . .
C9_1 C 0.54580(17) 0.6917(3) 0.83942(15) 0.0286(5) Uani 1 1 d . . . . .
H9_1 H 0.546086 0.622328 0.886729 0.034 Uiso 1 1 calc R U . . .
C10_1 C 0.58915(15) 0.6552(2) 0.76820(14) 0.0234(4) Uani 1 1 d . . . . .
N11_1 N 0.63518(13) 0.5231(2) 0.74696(11) 0.0232(3) Uani 1 1 d . . . . .
H11_1 H 0.645308 0.439051 0.778706 0.028 Uiso 1 1 calc R U . . .
C1_2 C 0.73555(15) 0.4083(2) 0.46497(13) 0.0209(4) Uani 1 1 d . . . . .
C2_2 C 0.83789(16) 0.4156(3) 0.47443(14) 0.0258(4) Uani 1 1 d . . . . .
H2_2 H 0.875992 0.479625 0.518286 0.031 Uiso 1 1 calc R U . . .
C3_2 C 0.88469(16) 0.3288(3) 0.41947(15) 0.0266(4) Uani 1 1 d . . . . .
H3_2 H 0.954958 0.332922 0.427020 0.032 Uiso 1 1 calc R U . . .
C4_2 C 0.83019(19) 0.2360(2) 0.35352(17) 0.0248(5) Uani 1 1 d . . . . .
C5_2 C 0.72747(19) 0.2340(3) 0.34390(17) 0.0277(5) Uani 1 1 d . . . . .
H5_2 H 0.688741 0.173252 0.298634 0.033 Uiso 1 1 calc R U . . .
C6_2 C 0.68011(15) 0.3190(2) 0.39912(14) 0.0247(4) Uani 1 1 d . . . . .
H6_2 H 0.609820 0.315581 0.391565 0.030 Uiso 1 1 calc R U . . .
C7_2 C 0.88247(17) 0.1391(3) 0.29459(15) 0.0289(5) Uani 1 1 d . . . . .
H7A_2 H 0.836188 0.062369 0.263689 0.043 Uiso 1 1 calc R U . . .
H7B_2 H 0.939993 0.088080 0.331103 0.043 Uiso 1 1 calc R U . . .
H7C_2 H 0.904747 0.204893 0.251196 0.043 Uiso 1 1 calc R U . . .

loop_
_atom_site_aniso_label
_atom_site_aniso_U_11
_atom_site_aniso_U_22
_atom_site_aniso_U_33
_atom_site_aniso_U_23
_atom_site_aniso_U_13
_atom_site_aniso_U_12
Ru1 0.01850(12) 0.01558(12) 0.02309(13) 0.00029(5) 0.00673(8) 0.00068(4)
ClL 0.0208(3) 0.0237(3) 0.0326(3) -0.00655(16) 0.0040(2) 0.00000(15)
Cl2 0.0210(3) 0.0277(2) 0.0310(3) 0.0037(2) 0.0034(2) 0.0017(2)
C1 0.0289(11) 0.0226(10) 0.0299(12) -0.0016(9) 0.0074(9) -0.0008(9)
O1 0.0475(11) 0.0429(11) 0.0347(9) 0.0002(8) 0.0237(8) -0.0039(9)
C2 0.0270(11) 0.0266(13) 0.0298(11) 0.0031(9) 0.0118(8) 0.0022(8)
O2 0.0532(11) 0.0175(9) 0.0529(10) 0.0000(7) 0.0255(8) 0.0023(7)
N1_1 0.0197(8) 0.0172(9) 0.0251(9) -0.0004(6) 0.0049(7) 0.0009(6)
C2_1 0.0237(9) 0.0177(9) 0.0259(10) 0.0016(8) 0.0055(8) 0.0027(7)
C3_1 0.0184(9) 0.0191(10) 0.0252(9) 0.0000(7) 0.0056(7) -0.0006(7)
N4_1 0.0212(8) 0.0178(9) 0.0226(8) 0.0005(6) 0.0070(6) 0.0006(6)
C5_1 0.0183(11) 0.0216(11) 0.0243(11) -0.0037(7) 0.0049(9) -0.0009(7)
C6_1 0.0205(9) 0.0225(10) 0.0309(11) -0.0035(8) 0.0060(8) 0.0000(8)
C7_1 0.0214(10) 0.0264(11) 0.0367(12) -0.0073(9) 0.0068(8) 0.0014(8)
C8_1 0.0249(10) 0.0356(13) 0.0327(11) -0.0107(10) 0.0108(9) -0.0048(9)
C9_1 0.0279(11) 0.0308(12) 0.0290(11) -0.0019(9) 0.0101(9) -0.0062(9)
C10_1 0.0216(9) 0.0239(10) 0.0251(10) -0.0028(8) 0.0054(8) -0.0035(8)
N11_1 0.0263(8) 0.0200(8) 0.0244(8) 0.0017(6) 0.0079(7) -0.0001(7)
C1_2 0.0225(9) 0.0163(9) 0.0249(10) -0.0008(7) 0.0073(8) 0.0023(7)
C2_2 0.0236(10) 0.0239(11) 0.0293(11) -0.0057(8) 0.0038(8) -0.0021(8)
C3_2 0.0208(9) 0.0262(11) 0.0341(11) -0.0005(9) 0.0086(8) 0.0003(8)
C4_2 0.0262(12) 0.0212(11) 0.0285(12) 0.0002(8) 0.0089(9) 0.0020(7)
C5_2 0.0282(12) 0.0267(11) 0.0280(12) -0.0064(8) 0.0056(10) -0.0026(8)
C6_2 0.0197(9) 0.0267(11) 0.0283(10) -0.0008(8) 0.0064(8) -0.0008(8)
C7_2 0.0290(11) 0.0250(11) 0.0339(11) -0.0058(9) 0.0094(9) 0.0037(8)

loop_
_atom_type_symbol
_atom_type_description
_atom_type_scat_dispersion_real
_atom_type_scat_dispersion_imag
_atom_type_scat_source
C C 0.0181 0.0091 'International Tables Vol C Tables 4.2.6.8 and 6.1.1.4'
H H 0.0000 0.0000 'International Tables Vol C Tables 4.2.6.8 and 6.1.1.4'
N N 0.0311 0.0180 'International Tables Vol C Tables 4.2.6.8 and 6.1.1.4'
O O 0.0492 0.0322 'International Tables Vol C Tables 4.2.6.8 and 6.1.1.4'
Cl Cl 0.3639 0.7018 'International Tables Vol C Tables 4.2.6.8 and 6.1.1.4'
Ru Ru 0.0552 3.2960 'International Tables Vol C Tables 4.2.6.8 and 6.1.1.4'

loop_
_exptl_crystal_face_index_h
_exptl_crystal_face_index_k
_exptl_crystal_face_index_l
_exptl_crystal_face_perp_dist
-3 1 -3 0.1549
-3 0 4 0.0186
-4 -3 2 0.0685
1 1 -1 0.0349
-4 1 -1 0.1372
-3 4 4 0.0375
1 -2 -2 0.0614
1 4 0 0.0423
3 0 -4 0.0186
-2 -4 -1 0.0666
-1 -3 0 0.0614
0 4 -1 0.0447
0 4 1 0.0381
-1 -4 -2 0.0620
4 -1 4 0.1242
-1 1 1 0.0438

loop_
_geom_angle_atom_site_label_1
_geom_angle_atom_site_label_2
_geom_angle_atom_site_label_3
_geom_angle
_geom_angle_site_symmetry_1
_geom_angle_site_symmetry_3
_geom_angle_publ_flag
C2 Ru1 C1 88.16(10) . . ?
C2 Ru1 N4_1 96.64(8) . . ?
C1 Ru1 N4_1 173.86(9) . . ?
C2 Ru1 N1_1 172.23(8) . . ?
C1 Ru1 N1_1 99.60(8) . . ?
N4_1 Ru1 N1_1 75.60(6) . . ?
C2 Ru1 Cl2 95.74(7) . . ?
C1 Ru1 Cl2 93.72(8) . . ?
N4_1 Ru1 Cl2 89.62(5) . . ?
N1_1 Ru1 Cl2 84.10(4) . . ?
C2 Ru1 ClL 88.57(7) . . ?
C1 Ru1 ClL 89.86(8) . . ?
N4_1 Ru1 ClL 86.44(5) . . ?
N1_1 Ru1 ClL 91.16(4) . . ?
Cl2 Ru1 ClL 174.472(19) . . ?
O1 C1 Ru1 176.4(2) . . ?
O2 C2 Ru1 175.4(2) . . ?
C1_2 N1_1 C2_1 113.43(16) . . ?
C1_2 N1_1 Ru1 119.86(13) . . ?
C2_1 N1_1 Ru1 108.78(12) . . ?
C1_2 N1_1 H1_1 104.4 . . ?
C2_1 N1_1 H1_1 104.4 . . ?
Ru1 N1_1 H1_1 104.4 . . ?
C3_1 C2_1 N1_1 105.58(16) . . ?
C3_1 C2_1 H2A_1 110.6 . . ?
N1_1 C2_1 H2A_1 110.6 . . ?
C3_1 C2_1 H2AB_1 110.6 . . ?
N1_1 C2_1 H2AB_1 110.6 . . ?
H2A_1 C2_1 H2AB_1 108.8 . . ?
N4_1 C3_1 N11_1 111.83(18) . . ?
N4_1 C3_1 C2_1 120.37(18) . . ?
N11_1 C3_1 C2_1 127.79(18) . . ?
C3_1 N4_1 C5_1 106.86(16) . . ?
C3_1 N4_1 Ru1 114.69(13) . . ?
C5_1 N4_1 Ru1 138.21(14) . . ?
N4_1 C5_1 C6_1 130.9(2) . . ?
N4_1 C5_1 C10_1 108.03(17) . . ?
C6_1 C5_1 C10_1 121.1(2) . . ?
C7_1 C6_1 C5_1 116.8(2) . . ?
C7_1 C6_1 H6_1 121.6 . . ?
C5_1 C6_1 H6_1 121.6 . . ?
C6_1 C7_1 C8_1 121.8(2) . . ?
C6_1 C7_1 H7_1 119.1 . . ?
C8_1 C7_1 H7_1 119.1 . . ?
C9_1 C8_1 C7_1 121.8(2) . . ?
C9_1 C8_1 H8_1 119.1 . . ?
C7_1 C8_1 H8_1 119.1 . . ?
C8_1 C9_1 C10_1 116.3(2) . . ?
C8_1 C9_1 H9_1 121.8 . . ?
C10_1 C9_1 H9_1 121.8 . . ?
N11_1 C10_1 C9_1 131.8(2) . . ?
N11_1 C10_1 C5_1 105.92(18) . . ?
C9_1 C10_1 C5_1 122.2(2) . . ?
C3_1 N11_1 C10_1 107.35(17) . . ?
C3_1 N11_1 H11_1 126.3 . . ?
C10_1 N11_1 H11_1 126.3 . . ?
C6_2 C1_2 C2_2 119.86(19) . . ?
C6_2 C1_2 N1_1 119.38(18) . . ?
C2_2 C1_2 N1_1 120.76(18) . . ?
C1_2 C2_2 C3_2 119.83(19) . . ?
C1_2 C2_2 H2_2 120.1 . . ?
C3_2 C2_2 H2_2 120.1 . . ?
C2_2 C3_2 C4_2 121.2(2) . . ?
C2_2 C3_2 H3_2 119.4 . . ?
C4_2 C3_2 H3_2 119.4 . . ?
C5_2 C4_2 C3_2 117.8(2) . . ?
C5_2 C4_2 C7_2 121.5(2) . . ?
C3_2 C4_2 C7_2 120.7(2) . . ?
C4_2 C5_2 C6_2 121.4(2) . . ?
C4_2 C5_2 H5_2 119.3 . . ?
C6_2 C5_2 H5_2 119.3 . . ?
C1_2 C6_2 C5_2 119.9(2) . . ?
C1_2 C6_2 H6_2 120.1 . . ?
C5_2 C6_2 H6_2 120.1 . . ?
C4_2 C7_2 H7A_2 109.5 . . ?
C4_2 C7_2 H7B_2 109.5 . . ?
H7A_2 C7_2 H7B_2 109.5 . . ?
C4_2 C7_2 H7C_2 109.5 . . ?
H7A_2 C7_2 H7C_2 109.5 . . ?
H7B_2 C7_2 H7C_2 109.5 . . ?

loop_
_geom_bond_atom_site_label_1
_geom_bond_atom_site_label_2
_geom_bond_distance
_geom_bond_site_symmetry_2
_geom_bond_publ_flag
Ru1 C2 1.872(2) . ?
Ru1 C1 1.891(2) . ?
Ru1 N4_1 2.0993(16) . ?
Ru1 N1_1 2.1922(19) . ?
Ru1 Cl2 2.3891(5) . ?
Ru1 ClL 2.4028(6) . ?
C1 O1 1.130(3) . ?
C2 O2 1.133(3) . ?
N1_1 C1_2 1.457(2) . ?
N1_1 C2_1 1.494(3) . ?
N1_1 H1_1 1.0000 . ?
C2_1 C3_1 1.492(3) . ?
C2_1 H2A_1 0.9900 . ?
C2_1 H2AB_1 0.9900 . ?
C3_1 N4_1 1.325(3) . ?
C3_1 N11_1 1.345(3) . ?
N4_1 C5_1 1.386(3) . ?
C5_1 C6_1 1.395(3) . ?
C5_1 C10_1 1.400(3) . ?
C6_1 C7_1 1.388(3) . ?
C6_1 H6_1 0.9500 . ?
C7_1 C8_1 1.402(3) . ?
C7_1 H7_1 0.9500 . ?
C8_1 C9_1 1.385(4) . ?
C8_1 H8_1 0.9500 . ?
C9_1 C10_1 1.393(3) . ?
C9_1 H9_1 0.9500 . ?
C10_1 N11_1 1.391(3) . ?
N11_1 H11_1 0.8800 . ?
C1_2 C6_2 1.382(3) . ?
C1_2 C2_2 1.386(3) . ?
C2_2 C3_2 1.393(3) . ?
C2_2 H2_2 0.9500 . ?
C3_2 C4_2 1.396(3) . ?
C3_2 H3_2 0.9500 . ?
C4_2 C5_2 1.390(3) . ?
C4_2 C7_2 1.529(3) . ?
C5_2 C6_2 1.392(3) . ?
C5_2 H5_2 0.9500 . ?
C6_2 H6_2 0.9500 . ?
C7_2 H7A_2 0.9800 . ?
C7_2 H7B_2 0.9800 . ?
C7_2 H7C_2 0.9800 . ?

loop_
_geom_torsion_atom_site_label_1
_geom_torsion_atom_site_label_2
_geom_torsion_atom_site_label_3
_geom_torsion_atom_site_label_4
_geom_torsion
_geom_torsion_site_symmetry_1
_geom_torsion_site_symmetry_2
_geom_torsion_site_symmetry_3
_geom_torsion_site_symmetry_4
_geom_torsion_publ_flag
C1_2 N1_1 C2_1 C3_1 174.88(16) . . . . ?
Ru1 N1_1 C2_1 C3_1 38.79(17) . . . . ?
N1_1 C2_1 C3_1 N4_1 -23.2(2) . . . . ?
N1_1 C2_1 C3_1 N11_1 156.75(19) . . . . ?
N11_1 C3_1 N4_1 C5_1 -1.0(2) . . . . ?
C2_1 C3_1 N4_1 C5_1 178.96(18) . . . . ?
N11_1 C3_1 N4_1 Ru1 174.35(13) . . . . ?
C2_1 C3_1 N4_1 Ru1 -5.7(2) . . . . ?
C3_1 N4_1 C5_1 C6_1 -177.6(2) . . . . ?
Ru1 N4_1 C5_1 C6_1 8.8(4) . . . . ?
C3_1 N4_1 C5_1 C10_1 0.7(2) . . . . ?
Ru1 N4_1 C5_1 C10_1 -172.94(15) . . . . ?
N4_1 C5_1 C6_1 C7_1 177.8(2) . . . . ?
C10_1 C5_1 C6_1 C7_1 -0.3(3) . . . . ?
C5_1 C6_1 C7_1 C8_1 0.2(3) . . . . ?
C6_1 C7_1 C8_1 C9_1 0.5(3) . . . . ?
C7_1 C8_1 C9_1 C10_1 -1.1(3) . . . . ?
C8_1 C9_1 C10_1 N11_1 -177.2(2) . . . . ?
C8_1 C9_1 C10_1 C5_1 1.1(3) . . . . ?
N4_1 C5_1 C10_1 N11_1 -0.2(2) . . . . ?
C6_1 C5_1 C10_1 N11_1 178.29(19) . . . . ?
N4_1 C5_1 C10_1 C9_1 -178.92(19) . . . . ?
C6_1 C5_1 C10_1 C9_1 -0.4(3) . . . . ?
N4_1 C3_1 N11_1 C10_1 0.9(2) . . . . ?
C2_1 C3_1 N11_1 C10_1 -179.07(19) . . . . ?
C9_1 C10_1 N11_1 C3_1 178.2(2) . . . . ?
C5_1 C10_1 N11_1 C3_1 -0.4(2) . . . . ?
C2_1 N1_1 C1_2 C6_2 114.1(2) . . . . ?
Ru1 N1_1 C1_2 C6_2 -115.13(18) . . . . ?
C2_1 N1_1 C1_2 C2_2 -65.5(2) . . . . ?
Ru1 N1_1 C1_2 C2_2 65.3(2) . . . . ?
C6_2 C1_2 C2_2 C3_2 -2.2(3) . . . . ?
N1_1 C1_2 C2_2 C3_2 177.40(19) . . . . ?
C1_2 C2_2 C3_2 C4_2 1.2(3) . . . . ?
C2_2 C3_2 C4_2 C5_2 0.6(3) . . . . ?
C2_2 C3_2 C4_2 C7_2 -178.9(2) . . . . ?
C3_2 C4_2 C5_2 C6_2 -1.3(3) . . . . ?
C7_2 C4_2 C5_2 C6_2 178.2(2) . . . . ?
C2_2 C1_2 C6_2 C5_2 1.5(3) . . . . ?
N1_1 C1_2 C6_2 C5_2 -178.1(2) . . . . ?
C4_2 C5_2 C6_2 C1_2 0.3(4) . . . . ?

loop_
_exptl_oxdiff_crystal_face_indexfrac_h
_exptl_oxdiff_crystal_face_indexfrac_k
_exptl_oxdiff_crystal_face_indexfrac_l
_exptl_oxdiff_crystal_face_x
_exptl_oxdiff_crystal_face_y
_exptl_oxdiff_crystal_face_z
-3.0021 1.0008 -3.0077 -0.3315 -0.0623 -0.4154
-3.0042 0.0019 3.9946 0.0593 -0.4686 0.0557
-4.0065 -2.9959 1.9974 0.4661 -0.3834 -0.3555
1.0019 0.9988 -0.9998 -0.1739 0.1224 0.0658
-4.0036 1.0015 -1.0094 -0.2903 -0.2585 -0.3463
-3.0020 3.9995 3.9880 -0.6003 -0.5236 0.2922
1.0004 -1.9995 -1.9950 0.2885 0.2237 -0.1873
1.0033 3.9970 -0.0046 -0.6363 0.0211 0.3189
3.0042 -0.0019 -3.9946 -0.0593 0.4686 -0.0557
-2.0042 -3.9966 -0.9974 0.5807 -0.0373 -0.4771
-1.0028 -2.9976 0.0030 0.4714 -0.0349 -0.2598
0.0024 3.9975 -1.0066 -0.6918 0.0049 0.1607
0.0020 3.9977 0.9935 -0.6273 -0.1151 0.3122
-1.0029 -3.9972 -1.9955 0.5717 0.0989 -0.4704
4.0030 -1.0013 4.0097 0.3871 0.0785 0.5736
-1.0008 1.0000 0.9965 -0.1559 -0.1499 0.0524
